data_7061800
loop_
_publ_author_name
'Hu, Haoran'
'Jiang, Bitao'
'Zhang, Bo'
'Wang, Rong'
'Zhang, Chong'
'Sun, Chengguo'
'Hu, Bingcheng'

_publ_section_title
;
 Novel pyrazolyazoindole derivatives as photoswitches: design, synthesis,
 and photoswitching behavior research combined with theoretical methods
;
_journal_issue 38
_journal_name_full 'New Journal of Chemistry'
_journal_page_first 18316
_journal_page_last 18325
_journal_paper_doi 10.1039/D2NJ03526J
_journal_volume 46
_journal_year 2022
_chemical_formula_moiety 'C15 H17 N5'
_chemical_formula_sum 'C15 H17 N5'
_chemical_formula_weight 267.33
_space_group_crystal_system triclinic
_space_group_IT_number 2
_space_group_name_Hall '-P 1'
_space_group_name_H-M_alt 'P -1'
_atom_sites_solution_hydrogens geom
_atom_sites_solution_primary dual
_audit_creation_date 2022-05-16
_audit_creation_method
;
Olex2 1.5
(compiled 2022.04.07 svn.rca3783a0 for OlexSys, GUI svn.r6498)
;
_audit_update_record
;
2022-07-08 deposited with the CCDC.	2022-09-05 downloaded from the CCDC.
;
_cell_angle_alpha 67.465(2)
_cell_angle_beta 69.500(2)
_cell_angle_gamma 70.108(2)
_cell_formula_units_Z 2
_cell_length_a 9.2845(5)
_cell_length_b 9.2942(5)
_cell_length_c 9.4489(4)
_cell_measurement_reflns_used 9279
_cell_measurement_temperature 193.00
_cell_measurement_theta_max 27.486
_cell_measurement_theta_min 2.443
_cell_volume 685.12(6)
_computing_cell_refinement 'SAINT V8.40B (?, 2016)'
_computing_data_reduction 'SAINT V8.40B (?, 2016)'
_computing_molecular_graphics 'Olex2 1.5 (Dolomanov et al., 2009)'
_computing_publication_material 'Olex2 1.5 (Dolomanov et al., 2009)'
_computing_structure_refinement 'SHELXL 2018/3 (Sheldrick, 2015)'
_computing_structure_solution 'SHELXT 2018/2 (Sheldrick, 2018)'
_diffrn_ambient_temperature 193.00
_diffrn_measured_fraction_theta_full 0.998
_diffrn_measured_fraction_theta_max 0.997
_diffrn_measurement_device_type 'Bruker D8 VENTURE'
_diffrn_measurement_method '\f and \w scans'
_diffrn_radiation_type MoK\a
_diffrn_radiation_wavelength 0.71073
_diffrn_reflns_av_R_equivalents 0.0419
_diffrn_reflns_av_unetI/netI 0.0279
_diffrn_reflns_Laue_measured_fraction_full 0.998
_diffrn_reflns_Laue_measured_fraction_max 0.997
_diffrn_reflns_limit_h_max 12
_diffrn_reflns_limit_h_min -12
_diffrn_reflns_limit_k_max 12
_diffrn_reflns_limit_k_min -12
_diffrn_reflns_limit_l_max 12
_diffrn_reflns_limit_l_min -12
_diffrn_reflns_number 22511
_diffrn_reflns_point_group_measured_fraction_full 0.998
_diffrn_reflns_point_group_measured_fraction_max 0.997
_diffrn_reflns_theta_full 25.242
_diffrn_reflns_theta_max 27.486
_diffrn_reflns_theta_min 2.411
_diffrn_source_current 1.4
_diffrn_source_power 0.07
_diffrn_source_voltage 50.0
_diffrn_standards_number 0
_exptl_absorpt_coefficient_mu 0.082
_exptl_absorpt_correction_T_max 0.4305
_exptl_absorpt_correction_T_min 0.4066
_exptl_absorpt_correction_type multi-scan
_exptl_absorpt_process_details
;
SADABS-2016/2 (Bruker,2016/2) was used for absorption correction.
wR2(int) was 0.0941 before and 0.0535 after correction.
The Ratio of minimum to maximum transmission is 0.9445.
The \l/2 correction factor is Not present.
;
_exptl_crystal_density_diffrn 1.296
_exptl_crystal_description block
_exptl_crystal_F_000 284
_exptl_crystal_size_max 0.2
_exptl_crystal_size_mid 0.18
_exptl_crystal_size_min 0.15
_refine_diff_density_max 0.256
_refine_diff_density_min -0.219
_refine_diff_density_rms 0.041
_refine_ls_extinction_method none
_refine_ls_goodness_of_fit_ref 1.059
_refine_ls_hydrogen_treatment constr
_refine_ls_matrix_type full
_refine_ls_number_parameters 183
_refine_ls_number_reflns 3127
_refine_ls_number_restraints 0
_refine_ls_restrained_S_all 1.059
_refine_ls_R_factor_all 0.0438
_refine_ls_R_factor_gt 0.0404
_refine_ls_shift/su_max 0.000
_refine_ls_shift/su_mean 0.000
_refine_ls_structure_factor_coef Fsqd
_refine_ls_weighting_details 'w=1/[\s^2^(Fo^2^)+(0.0582P)^2^+0.1354P] where P=(Fo^2^+2Fc^2^)/3'
_refine_ls_weighting_scheme calc
_refine_ls_wR_factor_gt 0.1083
_refine_ls_wR_factor_ref 0.1112
_reflns_Friedel_coverage 0.000
_reflns_number_gt 2820
_reflns_number_total 3127
_reflns_threshold_expression 'I > 2\s(I)'
_cod_data_source_file d2nj03526j2.cif
_cod_data_source_block mo_220515_wq_nlg_yb_4_0m
_cod_depositor_comments 'Adding full bibliography for 7061799--7061801.cif.'
_cod_database_code 7061800
_shelx_shelxl_version_number 2018/3
_shelx_space_group_comment
;
The symmetry employed for this shelxl refinement is uniquely defined
by the following loop, which should always be used as a source of
symmetry information in preference to the above space-group names.
They are only intended as comments.
;
_shelx_estimated_absorpt_t_max 0.988
_shelx_estimated_absorpt_t_min 0.984
_olex2_refinement_description
;
1. Fixed Uiso
 At 1.2 times of:
  All C(H) groups, All C(H,H) groups
 At 1.5 times of:
  All C(H,H,H) groups
2.a Secondary CH2 refined with riding coordinates:
 C1(H1A,H1B), C2(H2A,H2B)
2.b Aromatic/amide H refined with riding coordinates:
 C4(H4), C8(H8), C9(H9), C10(H10), C11(H11), C13(H13), C14(H14)
2.c Idealised Me refined as rotating group:
 C3(H3A,H3B,H3C), C15(H15A,H15B,H15C)
;
_olex2_submission_special_instructions 'No special instructions were received'

loop_
_space_group_symop_operation_xyz
'x, y, z'
'-x, -y, -z'

loop_
_atom_site_label
_atom_site_type_symbol
_atom_site_fract_x
_atom_site_fract_y
_atom_site_fract_z
_atom_site_U_iso_or_equiv
_atom_site_adp_type
_atom_site_occupancy
_atom_site_site_symmetry_order
_atom_site_calc_flag
_atom_site_refinement_flags_posn
_atom_site_refinement_flags_adp
_atom_site_refinement_flags_occupancy
_atom_site_disorder_assembly
_atom_site_disorder_group
N1 N 0.46043(10) 0.61165(10) 0.67437(10) 0.0284(2) Uani 1 1 d . . . . .
N2 N 0.35562(10) 0.23957(10) 0.80883(10) 0.0292(2) Uani 1 1 d . . . . .
N3 N 0.25602(10) 0.20062(10) 0.77443(10) 0.0301(2) Uani 1 1 d . . . . .
N4 N 0.16904(11) -0.18127(11) 0.93310(11) 0.0309(2) Uani 1 1 d . . . . .
N5 N 0.26737(12) -0.21132(11) 1.02350(12) 0.0363(2) Uani 1 1 d . . . . .
C1 C 0.55418(13) 0.71582(13) 0.66340(13) 0.0309(2) Uani 1 1 d . . . . .
H1A H 0.481967 0.817800 0.679951 0.037 Uiso 1 1 calc R U . . .
H1B H 0.624937 0.741268 0.555399 0.037 Uiso 1 1 calc R U . . .
C2 C 0.65318(14) 0.64169(14) 0.78255(14) 0.0368(3) Uani 1 1 d . . . . .
H2A H 0.734279 0.546449 0.758983 0.044 Uiso 1 1 calc R U . . .
H2B H 0.584757 0.606046 0.890182 0.044 Uiso 1 1 calc R U . . .
C3 C 0.73382(16) 0.76173(17) 0.77730(17) 0.0466(3) Uani 1 1 d . . . . .
H3A H 0.803780 0.794722 0.671554 0.070 Uiso 1 1 calc R U . . .
H3B H 0.796225 0.712030 0.856138 0.070 Uiso 1 1 calc R U . . .
H3C H 0.653477 0.855889 0.800825 0.070 Uiso 1 1 calc R U . . .
C4 C 0.47354(12) 0.45369(12) 0.75682(12) 0.0295(2) Uani 1 1 d . . . . .
H4 H 0.545920 0.391182 0.820641 0.035 Uiso 1 1 calc R U . . .
C5 C 0.36610(12) 0.39749(12) 0.73410(12) 0.0281(2) Uani 1 1 d . . . . .
C6 C 0.28097(12) 0.52955(12) 0.62788(12) 0.0278(2) Uani 1 1 d . . . . .
C7 C 0.34432(12) 0.66115(12) 0.59363(12) 0.0279(2) Uani 1 1 d . . . . .
C8 C 0.29263(13) 0.81210(13) 0.49363(13) 0.0333(2) Uani 1 1 d . . . . .
H8 H 0.336194 0.899184 0.472837 0.040 Uiso 1 1 calc R U . . .
C9 C 0.17517(15) 0.83011(14) 0.42574(15) 0.0393(3) Uani 1 1 d . . . . .
H9 H 0.137552 0.931461 0.356320 0.047 Uiso 1 1 calc R U . . .
C10 C 0.11075(14) 0.70176(14) 0.45745(15) 0.0397(3) Uani 1 1 d . . . . .
H10 H 0.030628 0.717591 0.408564 0.048 Uiso 1 1 calc R U . . .
C11 C 0.16122(13) 0.55202(13) 0.55858(14) 0.0340(2) Uani 1 1 d . . . . .
H11 H 0.115357 0.466267 0.580419 0.041 Uiso 1 1 calc R U . . .
C12 C 0.24447(12) 0.04176(12) 0.85722(12) 0.0282(2) Uani 1 1 d . . . . .
C13 C 0.31335(13) -0.07617(13) 0.97780(13) 0.0335(2) Uani 1 1 d . . . . .
H13 H 0.383583 -0.061057 1.020863 0.040 Uiso 1 1 calc R U . . .
C14 C 0.15206(13) -0.03150(13) 0.83322(13) 0.0326(2) Uani 1 1 d . . . . .
H14 H 0.088339 0.015315 0.759730 0.039 Uiso 1 1 calc R U . . .
C15 C 0.09433(14) -0.30513(14) 0.95498(15) 0.0385(3) Uani 1 1 d . . . . .
H15A H 0.175755 -0.403172 0.944268 0.058 Uiso 1 1 calc R U . . .
H15B H 0.035139 -0.268572 0.874687 0.058 Uiso 1 1 calc R U . . .
H15C H 0.021701 -0.327211 1.060729 0.058 Uiso 1 1 calc R U . . .

loop_
_atom_site_aniso_label
_atom_site_aniso_U_11
_atom_site_aniso_U_22
_atom_site_aniso_U_33
_atom_site_aniso_U_23
_atom_site_aniso_U_13
_atom_site_aniso_U_12
N1 0.0322(4) 0.0247(4) 0.0288(4) -0.0049(3) -0.0117(3) -0.0071(3)
N2 0.0327(5) 0.0249(4) 0.0292(4) -0.0065(3) -0.0088(3) -0.0069(3)
N3 0.0332(5) 0.0246(4) 0.0323(4) -0.0066(3) -0.0111(4) -0.0061(3)
N4 0.0306(4) 0.0262(4) 0.0378(5) -0.0077(4) -0.0133(4) -0.0065(3)
N5 0.0428(5) 0.0298(5) 0.0403(5) -0.0029(4) -0.0216(4) -0.0104(4)
C1 0.0347(5) 0.0265(5) 0.0329(5) -0.0055(4) -0.0114(4) -0.0099(4)
C2 0.0410(6) 0.0346(6) 0.0386(6) -0.0045(4) -0.0177(5) -0.0130(5)
C3 0.0487(7) 0.0473(7) 0.0535(7) -0.0081(6) -0.0223(6) -0.0212(6)
C4 0.0338(5) 0.0259(5) 0.0282(5) -0.0054(4) -0.0113(4) -0.0057(4)
C5 0.0322(5) 0.0241(5) 0.0271(5) -0.0062(4) -0.0096(4) -0.0051(4)
C6 0.0314(5) 0.0239(5) 0.0274(5) -0.0072(4) -0.0090(4) -0.0048(4)
C7 0.0305(5) 0.0258(5) 0.0276(5) -0.0075(4) -0.0095(4) -0.0054(4)
C8 0.0389(6) 0.0252(5) 0.0358(5) -0.0044(4) -0.0148(4) -0.0077(4)
C9 0.0448(6) 0.0278(5) 0.0443(6) -0.0015(4) -0.0240(5) -0.0048(5)
C10 0.0422(6) 0.0347(6) 0.0475(7) -0.0067(5) -0.0257(5) -0.0071(5)
C11 0.0370(6) 0.0297(5) 0.0385(6) -0.0086(4) -0.0153(4) -0.0078(4)
C12 0.0295(5) 0.0239(5) 0.0304(5) -0.0073(4) -0.0097(4) -0.0042(4)
C13 0.0403(6) 0.0280(5) 0.0366(5) -0.0043(4) -0.0188(5) -0.0101(4)
C14 0.0332(5) 0.0277(5) 0.0380(6) -0.0060(4) -0.0166(4) -0.0049(4)
C15 0.0369(6) 0.0331(6) 0.0506(7) -0.0126(5) -0.0122(5) -0.0135(5)

loop_
_atom_type_symbol
_atom_type_description
_atom_type_scat_dispersion_real
_atom_type_scat_dispersion_imag
_atom_type_scat_source
C C 0.0033 0.0016 'International Tables Vol C Tables 4.2.6.8 and 6.1.1.4'
H H 0.0000 0.0000 'International Tables Vol C Tables 4.2.6.8 and 6.1.1.4'
N N 0.0061 0.0033 'International Tables Vol C Tables 4.2.6.8 and 6.1.1.4'

loop_
_geom_angle_atom_site_label_1
_geom_angle_atom_site_label_2
_geom_angle_atom_site_label_3
_geom_angle
_geom_angle_site_symmetry_1
_geom_angle_site_symmetry_3
_geom_angle_publ_flag
C4 N1 C1 127.54(9) . . ?
C4 N1 C7 108.67(8) . . ?
C7 N1 C1 123.75(8) . . ?
N3 N2 C5 114.57(9) . . ?
N2 N3 C12 112.78(9) . . ?
N5 N4 C15 119.48(9) . . ?
C14 N4 N5 112.11(9) . . ?
C14 N4 C15 128.39(10) . . ?
C13 N5 N4 105.04(9) . . ?
N1 C1 H1A 108.9 . . ?
N1 C1 H1B 108.9 . . ?
N1 C1 C2 113.17(9) . . ?
H1A C1 H1B 107.8 . . ?
C2 C1 H1A 108.9 . . ?
C2 C1 H1B 108.9 . . ?
C1 C2 H2A 109.5 . . ?
C1 C2 H2B 109.5 . . ?
C1 C2 C3 110.67(10) . . ?
H2A C2 H2B 108.1 . . ?
C3 C2 H2A 109.5 . . ?
C3 C2 H2B 109.5 . . ?
C2 C3 H3A 109.5 . . ?
C2 C3 H3B 109.5 . . ?
C2 C3 H3C 109.5 . . ?
H3A C3 H3B 109.5 . . ?
H3A C3 H3C 109.5 . . ?
H3B C3 H3C 109.5 . . ?
N1 C4 H4 125.0 . . ?
N1 C4 C5 109.91(9) . . ?
C5 C4 H4 125.0 . . ?
N2 C5 C6 132.17(10) . . ?
C4 C5 N2 120.43(9) . . ?
C4 C5 C6 107.40(9) . . ?
C7 C6 C5 105.26(9) . . ?
C11 C6 C5 136.05(10) . . ?
C11 C6 C7 118.69(9) . . ?
N1 C7 C6 108.75(9) . . ?
N1 C7 C8 128.53(10) . . ?
C8 C7 C6 122.73(10) . . ?
C7 C8 H8 121.4 . . ?
C9 C8 C7 117.21(10) . . ?
C9 C8 H8 121.4 . . ?
C8 C9 H9 119.4 . . ?
C8 C9 C10 121.18(10) . . ?
C10 C9 H9 119.4 . . ?
C9 C10 H10 119.3 . . ?
C11 C10 C9 121.46(11) . . ?
C11 C10 H10 119.3 . . ?
C6 C11 H11 120.6 . . ?
C10 C11 C6 118.73(10) . . ?
C10 C11 H11 120.6 . . ?
N3 C12 C13 131.88(10) . . ?
C14 C12 N3 123.69(9) . . ?
C14 C12 C13 104.42(9) . . ?
N5 C13 C12 111.23(10) . . ?
N5 C13 H13 124.4 . . ?
C12 C13 H13 124.4 . . ?
N4 C14 C12 107.18(9) . . ?
N4 C14 H14 126.4 . . ?
C12 C14 H14 126.4 . . ?
N4 C15 H15A 109.5 . . ?
N4 C15 H15B 109.5 . . ?
N4 C15 H15C 109.5 . . ?
H15A C15 H15B 109.5 . . ?
H15A C15 H15C 109.5 . . ?
H15B C15 H15C 109.5 . . ?

loop_
_geom_bond_atom_site_label_1
_geom_bond_atom_site_label_2
_geom_bond_distance
_geom_bond_site_symmetry_2
_geom_bond_publ_flag
N1 C1 1.4626(13) . ?
N1 C4 1.3584(13) . ?
N1 C7 1.3876(13) . ?
N2 N3 1.2730(13) . ?
N2 C5 1.3846(13) . ?
N3 C12 1.4026(13) . ?
N4 N5 1.3531(13) . ?
N4 C14 1.3421(14) . ?
N4 C15 1.4524(14) . ?
N5 C13 1.3292(14) . ?
C1 H1A 0.9900 . ?
C1 H1B 0.9900 . ?
C1 C2 1.5121(15) . ?
C2 H2A 0.9900 . ?
C2 H2B 0.9900 . ?
C2 C3 1.5192(16) . ?
C3 H3A 0.9800 . ?
C3 H3B 0.9800 . ?
C3 H3C 0.9800 . ?
C4 H4 0.9500 . ?
C4 C5 1.3799(15) . ?
C5 C6 1.4457(14) . ?
C6 C7 1.4140(14) . ?
C6 C11 1.3984(15) . ?
C7 C8 1.3910(14) . ?
C8 H8 0.9500 . ?
C8 C9 1.3829(16) . ?
C9 H9 0.9500 . ?
C9 C10 1.3988(17) . ?
C10 H10 0.9500 . ?
C10 C11 1.3856(16) . ?
C11 H11 0.9500 . ?
C12 C13 1.4087(14) . ?
C12 C14 1.3796(15) . ?
C13 H13 0.9500 . ?
C14 H14 0.9500 . ?
C15 H15A 0.9800 . ?
C15 H15B 0.9800 . ?
C15 H15C 0.9800 . ?

loop_
_geom_torsion_atom_site_label_1
_geom_torsion_atom_site_label_2
_geom_torsion_atom_site_label_3
_geom_torsion_atom_site_label_4
_geom_torsion
_geom_torsion_site_symmetry_1
_geom_torsion_site_symmetry_2
_geom_torsion_site_symmetry_3
_geom_torsion_site_symmetry_4
_geom_torsion_publ_flag
N1 C1 C2 C3 -173.94(10) . . . . ?
N1 C4 C5 N2 -178.92(9) . . . . ?
N1 C4 C5 C6 0.81(12) . . . . ?
N1 C7 C8 C9 179.32(10) . . . . ?
N2 N3 C12 C13 5.37(16) . . . . ?
N2 N3 C12 C14 -175.86(9) . . . . ?
N2 C5 C6 C7 179.25(10) . . . . ?
N2 C5 C6 C11 -0.9(2) . . . . ?
N3 N2 C5 C4 -177.74(9) . . . . ?
N3 N2 C5 C6 2.60(16) . . . . ?
N3 C12 C13 N5 179.24(10) . . . . ?
N3 C12 C14 N4 -179.49(9) . . . . ?
N4 N5 C13 C12 -0.03(13) . . . . ?
N5 N4 C14 C12 0.45(13) . . . . ?
C1 N1 C4 C5 -178.59(9) . . . . ?
C1 N1 C7 C6 178.40(9) . . . . ?
C1 N1 C7 C8 -1.46(16) . . . . ?
C4 N1 C1 C2 -12.00(15) . . . . ?
C4 N1 C7 C6 0.57(11) . . . . ?
C4 N1 C7 C8 -179.28(11) . . . . ?
C4 C5 C6 C7 -0.44(11) . . . . ?
C4 C5 C6 C11 179.41(12) . . . . ?
C5 N2 N3 C12 -177.63(8) . . . . ?
C5 C6 C7 N1 -0.07(11) . . . . ?
C5 C6 C7 C8 179.79(9) . . . . ?
C5 C6 C11 C10 -179.00(11) . . . . ?
C6 C7 C8 C9 -0.51(16) . . . . ?
C7 N1 C1 C2 170.60(9) . . . . ?
C7 N1 C4 C5 -0.87(12) . . . . ?
C7 C6 C11 C10 0.83(16) . . . . ?
C7 C8 C9 C10 0.38(18) . . . . ?
C8 C9 C10 C11 0.37(19) . . . . ?
C9 C10 C11 C6 -0.98(18) . . . . ?
C11 C6 C7 N1 -179.96(9) . . . . ?
C11 C6 C7 C8 -0.09(15) . . . . ?
C13 C12 C14 N4 -0.43(12) . . . . ?
C14 N4 N5 C13 -0.26(13) . . . . ?
C14 C12 C13 N5 0.29(13) . . . . ?
C15 N4 N5 C13 -178.94(10) . . . . ?
C15 N4 C14 C12 178.98(10) . . . . ?
